data_4089712
loop_
_publ_author_name
'Bosque, Ramon'
'L\'opez, Concepci\'on'
'Solans, Xavier'
'Font-Bardia, Merc\`e'

_publ_section_title
;
 Heterodi- and Heterotrimetallic Compounds Containing Five-Membered Rings
 and \s(Pd&#x2212;Csp2,ferrocene) Bonds. X-ray Crystal Structure of
 themeso-Form of
 [Pd2{Fe[(\h5-C5H3)&#x2212;C(CH3)N&#x2212;C6H5]}2Cl2(PPh3)2]
;
_journal_issue 7
_journal_name_full Organometallics
_journal_page_first 1267
_journal_paper_doi 10.1021/om980834e
_journal_volume 18
_journal_year 1999
_chemical_formula_sum 'C62 H52 Cl2 Fe N2 P2 Pd2'
_chemical_formula_weight 1226.55
_space_group_IT_number 14
_space_group_name_Hall '-P 2ybc'
_space_group_name_H-M_alt 'P 1 21/c 1'
_atom_sites_solution_hydrogens geom
_atom_sites_solution_primary direct
_atom_sites_solution_secondary difmap
_audit_creation_method SHELXL
_cell_angle_alpha 90.00
_cell_angle_beta 90.130(10)
_cell_angle_gamma 90.00
_cell_formula_units_Z 2
_cell_length_a 9.8267(13)
_cell_length_b 14.3970(10)
_cell_length_c 20.126(3)
_cell_measurement_temperature 293(2)
_cell_volume 2847.3(6)
_computing_structure_refinement 'SHELXL-93 (Sheldrick, 1993)'
_computing_structure_solution 'SHELXS-86 (Sheldrick, 1990)'
_diffrn_ambient_temperature 293(2)
_diffrn_radiation_monochromator graphite
_diffrn_radiation_source 'fine-focus sealed tube'
_diffrn_radiation_type MoK\a
_diffrn_radiation_wavelength 0.71069
_diffrn_reflns_av_R_equivalents 0.0375
_diffrn_reflns_av_sigmaI/netI 0.0365
_diffrn_reflns_limit_h_max 13
_diffrn_reflns_limit_h_min -13
_diffrn_reflns_limit_k_max 20
_diffrn_reflns_limit_k_min -4
_diffrn_reflns_limit_l_max 28
_diffrn_reflns_limit_l_min -3
_diffrn_reflns_number 6735
_diffrn_reflns_theta_max 30.01
_diffrn_reflns_theta_min 2.02
_exptl_absorpt_coefficient_mu 1.066
_exptl_crystal_density_diffrn 1.431
_exptl_crystal_F_000 1240
_refine_diff_density_max 1.935
_refine_diff_density_min -1.407
_refine_diff_density_rms 0.125
_refine_ls_extinction_coef 0.0003(2)
_refine_ls_extinction_expression Fc^*^=kFc[1+0.001xFc^2^\l^3^/sin(2\q)]^-1/4^
_refine_ls_extinction_method SHELXL
_refine_ls_goodness_of_fit_all 1.050
_refine_ls_goodness_of_fit_obs 1.067
_refine_ls_matrix_type full
_refine_ls_number_parameters 416
_refine_ls_number_reflns 6448
_refine_ls_number_restraints 0
_refine_ls_restrained_S_all 1.119
_refine_ls_restrained_S_obs 1.067
_refine_ls_R_factor_all 0.0656
_refine_ls_R_factor_obs 0.0548
_refine_ls_shift/esd_max -0.001
_refine_ls_shift/esd_mean 0.000
_refine_ls_structure_factor_coef Fsqd
_refine_ls_weighting_details 'w=1/[\s^2^(Fo^2^)+(0.0990P)^2^+0.1314P] where P=(Fo^2^+2Fc^2^)/3'
_refine_ls_weighting_scheme calc
_refine_ls_wR_factor_all 0.1520
_refine_ls_wR_factor_obs 0.1374
_reflns_number_observed 5778
_reflns_number_total 6498
_reflns_observed_criterion >2sigma(I)
_cod_data_source_file om980834e.cif
_cod_data_source_block chcc6
_cod_depositor_comments
;
The following automatic conversions were performed:

data item '_refine_ls_weighting_scheme' value 'calc
w=1/[\s^2^(Fo^2^)+(0.0990P)^2^+0.1314P] where P=(Fo^2^+2Fc^2^)/3' was
changed to 'calc'. A new data item '_refine_ls_weighting_details' was
created with the value set to
'w=1/[\s^2^(Fo^2^)+(0.0990P)^2^+0.1314P] where P=(Fo^2^+2Fc^2^)/3'.

Automatic conversion script
Id: cif_fix_values 6909 2019-04-08 15:41:33Z antanas 
;
_cod_database_code 4089712

loop_
_symmetry_equiv_pos_as_xyz
'x, y, z'
'-x, y+1/2, -z+1/2'
'-x, -y, -z'
'x, -y-1/2, z-1/2'

loop_
_atom_site_aniso_label
_atom_site_aniso_U_11
_atom_site_aniso_U_22
_atom_site_aniso_U_33
_atom_site_aniso_U_23
_atom_site_aniso_U_13
_atom_site_aniso_U_12
Pd 0.0349(2) 0.02166(14) 0.0432(2) 0.00101(11) 0.00149(11) 0.00101(10)
Fe 0.0399(4) 0.0362(4) 0.0477(5) -0.0044(3) 0.0031(4) 0.0094(3)
P 0.0352(5) 0.0221(4) 0.0482(6) 0.0014(4) -0.0023(4) -0.0018(3)
Cl 0.0889(9) 0.0362(5) 0.0561(7) -0.0033(5) 0.0244(6) 0.0042(5)
N 0.036(2) 0.0227(14) 0.053(2) 0.0057(13) 0.0010(14) -0.0010(12)
C1 0.039(2) 0.029(2) 0.051(2) 0.001(2) -0.001(2) 0.0090(15)
C2 0.044(2) 0.051(3) 0.056(3) 0.010(2) 0.009(2) 0.008(2)
C3 0.049(3) 0.081(4) 0.046(3) -0.007(3) 0.005(2) 0.015(3)
C4 0.052(3) 0.050(3) 0.060(3) -0.015(2) -0.005(2) 0.010(2)
C5 0.042(2) 0.036(2) 0.051(2) -0.008(2) -0.002(2) 0.004(2)
C6 0.047(2) 0.023(2) 0.057(3) -0.003(2) -0.004(2) 0.003(2)
C7 0.093(4) 0.029(2) 0.086(4) -0.011(2) 0.004(3) -0.010(2)
C8 0.053(2) 0.030(2) 0.045(2) 0.005(2) -0.002(2) -0.005(2)
C9 0.050(3) 0.098(5) 0.067(3) 0.043(3) -0.004(3) 0.000(3)
C10 0.064(4) 0.109(6) 0.084(4) 0.030(4) 0.011(3) -0.014(4)
C11 0.099(5) 0.055(3) 0.058(3) 0.009(3) 0.007(3) -0.025(3)
C12 0.104(6) 0.092(5) 0.069(4) 0.040(4) -0.002(4) 0.002(4)
C13 0.068(4) 0.077(4) 0.076(4) 0.029(3) -0.005(3) 0.017(3)
C14 0.040(2) 0.026(2) 0.047(2) 0.0034(15) -0.004(2) 0.0022(14)
C15 0.057(3) 0.028(2) 0.066(3) 0.002(2) -0.018(2) -0.003(2)
C16 0.085(4) 0.050(3) 0.056(3) -0.006(2) -0.023(3) 0.002(3)
C17 0.095(5) 0.058(3) 0.053(3) 0.007(3) -0.013(3) 0.011(3)
C18 0.077(4) 0.034(2) 0.064(3) 0.012(2) 0.002(3) -0.003(2)
C19 0.055(3) 0.031(2) 0.056(3) 0.004(2) -0.008(2) -0.003(2)
C20 0.039(2) 0.023(2) 0.057(3) -0.001(2) -0.007(2) -0.0003(14)
C21 0.055(3) 0.051(3) 0.063(3) 0.005(2) -0.014(2) -0.009(2)
C22 0.063(3) 0.051(3) 0.072(4) 0.001(3) -0.023(3) -0.001(2)
C23 0.045(3) 0.047(3) 0.087(4) -0.019(3) -0.019(3) 0.001(2)
C24 0.039(2) 0.046(3) 0.089(4) -0.018(3) -0.001(2) -0.009(2)
C25 0.045(2) 0.034(2) 0.060(3) -0.001(2) 0.000(2) 0.002(2)
C26 0.045(2) 0.028(2) 0.050(2) 0.002(2) 0.001(2) -0.001(2)
C27 0.046(3) 0.043(2) 0.069(3) 0.000(2) -0.001(2) 0.005(2)
C28 0.066(4) 0.057(3) 0.075(4) 0.001(3) 0.011(3) 0.018(3)
C29 0.084(4) 0.042(3) 0.087(4) -0.007(3) 0.021(3) 0.013(3)
C30 0.077(4) 0.042(3) 0.082(4) -0.018(3) 0.007(3) -0.009(3)
C31 0.046(3) 0.039(2) 0.074(3) -0.010(2) 0.004(2) -0.001(2)

loop_
_atom_site_label
_atom_site_type_symbol
_atom_site_fract_x
_atom_site_fract_y
_atom_site_fract_z
_atom_site_U_iso_or_equiv
_atom_site_thermal_displace_type
_atom_site_occupancy
_atom_site_calc_flag
_atom_site_refinement_flags
Pd Pd 0.26240(3) 0.84162(2) 0.436420(15) 0.03325(11) Uani 1 d .
Fe Fe 0.0000 1.0000 0.5000 0.0413(2) Uani 1 d S
P P 0.18387(10) 0.70223(6) 0.46635(6) 0.0352(2) Uani 1 d .
Cl Cl 0.3871(2) 0.78168(8) 0.34651(6) 0.0604(3) Uani 1 d .
N N 0.3312(3) 0.9800(2) 0.4208(2) 0.0370(7) Uani 1 d .
C1 C 0.1602(4) 0.9066(3) 0.5090(2) 0.0395(9) Uani 1 d .
C2 C 0.0619(5) 0.8921(4) 0.5592(3) 0.0504(11) Uani 1 d .
C3 C 0.0471(5) 0.9743(4) 0.5972(3) 0.0588(13) Uani 1 d .
C4 C 0.1342(5) 1.0420(4) 0.5707(3) 0.0539(12) Uani 1 d .
C5 C 0.2050(4) 0.9999(3) 0.5162(2) 0.0433(9) Uani 1 d .
C6 C 0.2943(4) 1.0385(3) 0.4669(2) 0.0423(9) Uani 1 d .
C7 C 0.3411(7) 1.1380(3) 0.4707(3) 0.069(2) Uani 1 d .
H7 H 0.3998(7) 1.1512(3) 0.4339(3) 0.159(24) Uiso 1 calc R
H7A H 0.3899(7) 1.1477(3) 0.5115(3) 0.159(24) Uiso 1 calc R
H7B H 0.2635(7) 1.1784(3) 0.4692(3) 0.159(24) Uiso 1 calc R
C8 C 0.4086(5) 1.0131(3) 0.3661(2) 0.0427(9) Uani 1 d .
C9 C 0.5430(6) 0.9901(5) 0.3589(3) 0.072(2) Uani 1 d .
C10 C 0.6189(7) 1.0245(6) 0.3061(4) 0.085(2) Uani 1 d .
C11 C 0.5603(8) 1.0803(4) 0.2602(3) 0.070(2) Uani 1 d .
C12 C 0.4261(9) 1.1023(6) 0.2660(3) 0.088(2) Uani 1 d .
C13 C 0.3511(7) 1.0687(5) 0.3175(3) 0.074(2) Uani 1 d .
C14 C 0.2048(4) 0.6716(3) 0.5536(2) 0.0375(8) Uani 1 d .
C15 C 0.2757(5) 0.7295(3) 0.5961(3) 0.0503(11) Uani 1 d .
C16 C 0.2974(6) 0.7047(4) 0.6616(3) 0.0639(14) Uani 1 d .
C17 C 0.2490(7) 0.6206(4) 0.6854(3) 0.069(2) Uani 1 d .
C18 C 0.1822(6) 0.5610(3) 0.6427(3) 0.0580(13) Uani 1 d .
C19 C 0.1603(5) 0.5856(3) 0.5774(3) 0.0474(10) Uani 1 d .
C20 C 0.0049(4) 0.6950(3) 0.4438(2) 0.0395(9) Uani 1 d .
C21 C -0.0278(5) 0.7239(4) 0.3797(3) 0.0565(12) Uani 1 d .
C22 C -0.1613(6) 0.7195(4) 0.3579(3) 0.0621(14) Uani 1 d .
C23 C -0.2622(5) 0.6866(4) 0.3985(3) 0.0599(14) Uani 1 d .
C24 C -0.2306(5) 0.6560(4) 0.4620(3) 0.0582(13) Uani 1 d .
C25 C -0.0971(5) 0.6607(3) 0.4849(3) 0.0467(10) Uani 1 d .
C26 C 0.2554(4) 0.5983(3) 0.4270(2) 0.0409(9) Uani 1 d .
C27 C 0.3926(5) 0.5797(4) 0.4365(3) 0.0527(11) Uani 1 d .
C28 C 0.4506(7) 0.5004(4) 0.4105(3) 0.0657(15) Uani 1 d .
C29 C 0.3734(7) 0.4395(4) 0.3741(3) 0.071(2) Uani 1 d .
C30 C 0.2380(7) 0.4572(4) 0.3644(3) 0.067(2) Uani 1 d .
C31 C 0.1797(5) 0.5368(3) 0.3897(3) 0.0528(11) Uani 1 d .
H2 H 0.0113(49) 0.8400(33) 0.5674(24) 0.039(12) Uiso 1 d .
H3 H -0.0245(59) 0.9735(42) 0.6335(29) 0.071(17) Uiso 1 d .
H4 H 0.1453(57) 1.1007(44) 0.5859(29) 0.067(17) Uiso 1 d .
H9 H 0.5746(44) 0.9540(33) 0.3808(22) 0.030(11) Uiso 1 d .
H10 H 0.7267(81) 1.0132(56) 0.3102(38) 0.115(27) Uiso 1 d .
H11 H 0.6076(79) 1.1104(61) 0.2257(41) 0.114(27) Uiso 1 d .
H12 H 0.3662(77) 1.1368(53) 0.2261(40) 0.102(23) Uiso 1 d .
H13 H 0.2639(57) 1.0829(41) 0.3249(28) 0.062(17) Uiso 1 d .
H15 H 0.3075(53) 0.7871(41) 0.5779(25) 0.057(15) Uiso 1 d .
H16 H 0.3208(55) 0.7490(42) 0.6931(28) 0.063(16) Uiso 1 d .
H17 H 0.2645(52) 0.6020(39) 0.7274(28) 0.055(14) Uiso 1 d .
H18 H 0.1439(64) 0.4976(46) 0.6563(31) 0.081(19) Uiso 1 d .
H19 H 0.1131(53) 0.5446(40) 0.5478(26) 0.056(14) Uiso 1 d .
H21 H 0.0406(51) 0.7568(37) 0.3528(25) 0.050(13) Uiso 1 d .
H22 H -0.1611(65) 0.7458(47) 0.3130(33) 0.083(20) Uiso 1 d .
H23 H -0.3546(81) 0.7005(61) 0.3780(39) 0.113(25) Uiso 1 d .
H24 H -0.2963(52) 0.6319(36) 0.4955(24) 0.047(13) Uiso 1 d .
H25 H -0.0778(45) 0.6405(32) 0.5225(24) 0.033(12) Uiso 1 d .
H26 H 0.5403(74) 0.4926(48) 0.4167(33) 0.085(22) Uiso 1 d .
H27 H 0.4377(48) 0.6114(36) 0.4647(24) 0.042(13) Uiso 1 d .
H29 H 0.4105(85) 0.3774(69) 0.3554(42) 0.125(28) Uiso 1 d .
H30 H 0.1902(74) 0.4302(55) 0.3370(38) 0.098(26) Uiso 1 d .
H31 H 0.0937(46) 0.5445(32) 0.3865(21) 0.035(11) Uiso 1 d .

loop_
_atom_type_symbol
_atom_type_description
_atom_type_scat_dispersion_real
_atom_type_scat_dispersion_imag
_atom_type_scat_source
C C 0.0033 0.0016 'International Tables Vol C Tables 4.2.6.8 and 6.1.1.4'
H H 0.0000 0.0000 'International Tables Vol C Tables 4.2.6.8 and 6.1.1.4'
N N 0.0061 0.0033 'International Tables Vol C Tables 4.2.6.8 and 6.1.1.4'
P P 0.1023 0.0942 'International Tables Vol C Tables 4.2.6.8 and 6.1.1.4'
Cl Cl 0.1484 0.1585 'International Tables Vol C Tables 4.2.6.8 and 6.1.1.4'
Fe Fe 0.3463 0.8444 'International Tables Vol C Tables 4.2.6.8 and 6.1.1.4'
Pd Pd -0.9988 1.0072 'International Tables Vol C Tables 4.2.6.8 and 6.1.1.4'

loop_
_geom_angle_atom_site_label_1
_geom_angle_atom_site_label_2
_geom_angle_atom_site_label_3
_geom_angle
_geom_angle_site_symmetry_1
_geom_angle_site_symmetry_3
C1 Pd N 80.3(2) . .
C1 Pd P 92.78(12) . .
N Pd P 172.49(10) . .
C1 Pd Cl 173.74(12) . .
N Pd Cl 93.65(10) . .
P Pd Cl 93.37(4) . .
C4 Fe C4 180.000(1) 3_576 .
C4 Fe C5 138.7(2) 3_576 .
C4 Fe C5 41.3(2) . .
C4 Fe C5 41.3(2) 3_576 3_576
C4 Fe C5 138.7(2) . 3_576
C5 Fe C5 180.0 . 3_576
C4 Fe C3 40.3(2) 3_576 3_576
C4 Fe C3 139.7(2) . 3_576
C5 Fe C3 112.0(2) . 3_576
C5 Fe C3 68.0(2) 3_576 3_576
C4 Fe C3 139.7(2) 3_576 .
C4 Fe C3 40.3(2) . .
C5 Fe C3 68.0(2) . .
C5 Fe C3 112.0(2) 3_576 .
C3 Fe C3 180.000(2) 3_576 .
C4 Fe C2 111.9(2) 3_576 .
C4 Fe C2 68.1(2) . .
C5 Fe C2 67.3(2) . .
C5 Fe C2 112.7(2) 3_576 .
C3 Fe C2 139.5(2) 3_576 .
C3 Fe C2 40.5(2) . .
C4 Fe C2 68.1(2) 3_576 3_576
C4 Fe C2 111.9(2) . 3_576
C5 Fe C2 112.7(2) . 3_576
C5 Fe C2 67.3(2) 3_576 3_576
C3 Fe C2 40.5(2) 3_576 3_576
C3 Fe C2 139.5(2) . 3_576
C2 Fe C2 180.000(1) . 3_576
C4 Fe C1 111.0(2) 3_576 .
C4 Fe C1 69.0(2) . .
C5 Fe C1 40.3(2) . .
C5 Fe C1 139.7(2) 3_576 .
C3 Fe C1 111.8(2) 3_576 .
C3 Fe C1 68.2(2) . .
C2 Fe C1 40.1(2) . .
C2 Fe C1 139.9(2) 3_576 .
C4 Fe C1 69.0(2) 3_576 3_576
C4 Fe C1 111.0(2) . 3_576
C5 Fe C1 139.7(2) . 3_576
C5 Fe C1 40.3(2) 3_576 3_576
C3 Fe C1 68.2(2) 3_576 3_576
C3 Fe C1 111.8(2) . 3_576
C2 Fe C1 139.9(2) . 3_576
C2 Fe C1 40.1(2) 3_576 3_576
C1 Fe C1 180.000(1) . 3_576
C20 P C14 109.5(2) . .
C20 P C26 102.5(2) . .
C14 P C26 100.1(2) . .
C20 P Pd 108.57(13) . .
C14 P Pd 116.05(13) . .
C26 P Pd 118.94(14) . .
C6 N C8 119.0(3) . .
C6 N Pd 114.2(3) . .
C8 N Pd 126.8(3) . .
C2 C1 C5 106.2(4) . .
C2 C1 Pd 142.7(4) . .
C5 C1 Pd 111.0(3) . .
C2 C1 Fe 68.8(2) . .
C5 C1 Fe 68.4(2) . .
Pd C1 Fe 128.2(2) . .
C1 C2 C3 109.5(5) . .
C1 C2 Fe 71.1(3) . .
C3 C2 Fe 69.5(3) . .
C1 C2 H2 128.5(31) . .
C3 C2 H2 122.0(31) . .
Fe C2 H2 124.4(30) . .
C4 C3 C2 108.2(4) . .
C4 C3 Fe 69.3(3) . .
C2 C3 Fe 70.0(3) . .
C4 C3 H3 134.8(35) . .
C2 C3 H3 116.9(35) . .
Fe C3 H3 122.3(34) . .
C3 C4 C5 107.1(4) . .
C3 C4 Fe 70.3(3) . .
C5 C4 Fe 69.7(3) . .
C3 C4 H4 126.4(38) . .
C5 C4 H4 126.5(38) . .
Fe C4 H4 126.4(37) . .
C1 C5 C4 109.1(4) . .
C1 C5 C6 119.1(4) . .
C4 C5 C6 131.4(4) . .
C1 C5 Fe 71.3(2) . .
C4 C5 Fe 69.0(3) . .
C6 C5 Fe 119.6(3) . .
N C6 C5 114.3(4) . .
N C6 C7 124.3(4) . .
C5 C6 C7 121.3(4) . .
C6 C7 H7 109.5(3) . .
C6 C7 H7A 109.5(3) . .
H7 C7 H7A 109.5 . .
C6 C7 H7B 109.5(3) . .
H7 C7 H7B 109.5 . .
H7A C7 H7B 109.5 . .
C9 C8 C13 117.3(5) . .
C9 C8 N 121.2(4) . .
C13 C8 N 121.5(5) . .
C8 C9 C10 120.8(6) . .
C8 C9 H9 120.4(35) . .
C10 C9 H9 118.3(35) . .
C11 C10 C9 120.3(7) . .
C11 C10 H10 124.1(42) . .
C9 C10 H10 114.6(42) . .
C10 C11 C12 119.5(6) . .
C10 C11 H11 124.5(50) . .
C12 C11 H11 115.8(50) . .
C11 C12 C13 120.5(6) . .
C11 C12 H12 123.7(40) . .
C13 C12 H12 115.0(40) . .
C12 C13 C8 121.6(6) . .
C12 C13 H13 124.3(38) . .
C8 C13 H13 114.0(38) . .
C15 C14 C19 118.6(4) . .
C15 C14 P 120.4(3) . .
C19 C14 P 120.7(3) . .
C16 C15 C14 120.8(5) . .
C16 C15 H15 122.5(32) . .
C14 C15 H15 116.7(32) . .
C15 C16 C17 120.2(5) . .
C15 C16 H16 120.8(36) . .
C17 C16 H16 116.7(36) . .
C18 C17 C16 119.5(5) . .
C18 C17 H17 118.6(36) . .
C16 C17 H17 121.8(36) . .
C19 C18 C17 120.4(5) . .
C19 C18 H18 115.3(36) . .
C17 C18 H18 124.3(36) . .
C18 C19 C14 120.5(4) . .
C18 C19 H19 120.6(32) . .
C14 C19 H19 118.9(33) . .
C25 C20 C21 119.5(4) . .
C25 C20 P 124.7(4) . .
C21 C20 P 115.8(4) . .
C22 C21 C20 119.8(5) . .
C22 C21 H21 119.7(30) . .
C20 C21 H21 119.8(30) . .
C23 C22 C21 120.8(6) . .
C23 C22 H22 133.4(39) . .
C21 C22 H22 105.7(39) . .
C22 C23 C24 119.9(5) . .
C22 C23 H23 109.6(47) . .
C24 C23 H23 129.4(46) . .
C23 C24 C25 119.9(6) . .
C23 C24 H24 126.1(29) . .
C25 C24 H24 114.0(29) . .
C24 C25 C20 120.1(5) . .
C24 C25 H25 119.7(32) . .
C20 C25 H25 120.1(32) . .
C31 C26 C27 118.3(4) . .
C31 C26 P 123.5(3) . .
C27 C26 P 118.1(4) . .
C28 C27 C26 120.7(5) . .
C28 C27 H27 118.7(34) . .
C26 C27 H27 119.5(33) . .
C29 C28 C27 120.2(6) . .
C29 C28 H26 122.4(45) . .
C27 C28 H26 117.3(46) . .
C30 C29 C28 119.6(5) . .
C30 C29 H29 116.9(49) . .
C28 C29 H29 123.4(49) . .
C29 C30 C31 120.4(6) . .
C29 C30 H30 124.2(54) . .
C31 C30 H30 113.8(55) . .
C26 C31 C30 120.7(5) . .
C26 C31 H31 119.4(31) . .
C30 C31 H31 119.4(32) . .

loop_
_geom_bond_atom_site_label_1
_geom_bond_atom_site_label_2
_geom_bond_distance
_geom_bond_site_symmetry_2
Pd C1 2.006(4) .
Pd N 2.128(3) .
Pd P 2.2333(10) .
Pd Cl 2.3519(12) .
Fe C4 2.030(5) 3_576
Fe C4 2.030(5) .
Fe C5 2.040(4) .
Fe C5 2.040(4) 3_576
Fe C3 2.043(5) 3_576
Fe C3 2.043(5) .
Fe C2 2.049(5) .
Fe C2 2.049(5) 3_576
Fe C1 2.079(4) .
Fe C1 2.079(4) 3_576
P C20 1.818(4) .
P C14 1.822(4) .
P C26 1.833(4) .
N C6 1.305(5) .
N C8 1.422(5) .
C1 C2 1.414(6) .
C1 C5 1.421(6) .
C2 C3 1.416(8) .
C2 H2 0.92(5) .
C3 C4 1.404(8) .
C3 H3 1.01(6) .
C4 C5 1.436(7) .
C4 H4 0.90(6) .
C5 C6 1.437(7) .
C6 C7 1.506(6) .
C7 H7 0.96 .
C7 H7A 0.96 .
C7 H7B 0.96 .
C8 C9 1.370(7) .
C8 C13 1.383(7) .
C9 C10 1.392(8) .
C9 H9 0.75(5) .
C10 C11 1.352(10) .
C10 H10 1.07(8) .
C11 C12 1.362(10) .
C11 H11 0.94(8) .
C12 C13 1.363(9) .
C12 H12 1.11(8) .
C13 H13 0.89(5) .
C14 C15 1.382(6) .
C14 C19 1.399(6) .
C15 C16 1.381(7) .
C15 H15 0.96(6) .
C16 C17 1.387(9) .
C16 H16 0.93(6) .
C17 C18 1.379(8) .
C17 H17 0.90(6) .
C18 C19 1.377(7) .
C18 H18 1.02(7) .
C19 H19 0.96(6) .
C20 C25 1.391(7) .
C20 C21 1.391(7) .
C21 C22 1.384(7) .
C21 H21 0.99(5) .
C22 C23 1.371(9) .
C22 H22 0.98(7) .
C23 C24 1.386(9) .
C23 H23 1.02(8) .
C24 C25 1.390(7) .
C24 H24 1.00(5) .
C25 H25 0.83(5) .
C26 C31 1.378(6) .
C26 C27 1.388(6) .
C27 C28 1.380(7) .
C27 H27 0.85(5) .
C28 C29 1.371(9) .
C28 H26 0.90(7) .
C29 C30 1.369(9) .
C29 H29 1.04(10) .
C30 C31 1.380(7) .
C30 H30 0.82(8) .
C31 H31 0.85(4) .
